data_7122628
loop_
_publ_author_name
'Yarovoy, Spartak S.'
'Smolentsev, Anton I.'
'Kozlova, Svetlana G.'
'Kompankov, Nikolay B.'
'Gayfulin, Yakov M.'
'Asanov, Igor P.'
'Yanshole, Vadim V.'
'Mironov, Yuri V.'

_publ_section_title
;
 From oxide to a new type of molecular tungsten compound: formation of
 bitetrahedral cluster complexes
 [{W<sub>6</sub>(\m<sub>4</sub>-O)<sub>2</sub>(\m<sub>3</sub>-CCN)<sub>4</sub>}(CN)<sub>16</sub>]<sup>10-</sup>
 and
 [{W<sub>6</sub>(\m<sub>4</sub>-O)<sub>2</sub>(\m<sub>3</sub>-As)<sub>4</sub>}(CN)<sub>16</sub>]<sup>10</sup>.
;
_journal_issue 98
_journal_name_full 'Chemical communications (Cambridge, England)'
_journal_page_first 13837
_journal_page_last 13840
_journal_paper_doi 10.1039/c8cc07746k
_journal_volume 54
_journal_year 2018
_chemical_formula_moiety 'C24 N20 O2 W6, 11(H2 O), 10(K)'
_chemical_formula_sum 'C24 H22 K10 N20 O13 W6'
_chemical_formula_weight 2292.72
_space_group_IT_number 14
_space_group_name_Hall '-P 2ybc'
_space_group_name_H-M_alt 'P 1 21/c 1'
_symmetry_cell_setting monoclinic
_symmetry_space_group_name_Hall '-P 2ybc'
_symmetry_space_group_name_H-M 'P 1 21/c 1'
_atom_sites_solution_primary direct
_atom_sites_solution_secondary difmap
_audit_creation_method SHELXL-97
_audit_update_record
;
2018-08-30 deposited with the CCDC.
2018-11-15 downloaded from the CCDC.
;
_cell_angle_alpha 90.00
_cell_angle_beta 126.841(2)
_cell_angle_gamma 90.00
_cell_formula_units_Z 4
_cell_length_a 17.8574(5)
_cell_length_b 16.6740(5)
_cell_length_c 22.6906(5)
_cell_measurement_reflns_used 9988
_cell_measurement_temperature 150(2)
_cell_measurement_theta_max 27.48
_cell_measurement_theta_min 2.44
_cell_volume 5407.0(3)
_computing_cell_refinement 'SAINT (Bruker, 2004)'
_computing_data_collection 'APEX2 (Bruker, 2004)'
_computing_data_reduction 'SAINT (Bruker, 2004)'
_computing_molecular_graphics 'SHELXTL (Bruker, 2004)'
_computing_publication_material 'SHELXTL (Bruker, 2004)'
_computing_structure_refinement 'SHELXTL (Bruker, 2004)'
_computing_structure_solution 'SHELXTL (Bruker, 2004)'
_diffrn_ambient_temperature 150(2)
_diffrn_detector_area_resol_mean 25
_diffrn_measured_fraction_theta_full 0.999
_diffrn_measured_fraction_theta_max 0.997
_diffrn_measurement_device_type 'Bruker Nonius X8Apex CCD area-detector'
_diffrn_measurement_method '\f and \w scans'
_diffrn_radiation_monochromator graphite
_diffrn_radiation_source 'fine-focus sealed tube'
_diffrn_radiation_type MoK\a
_diffrn_radiation_wavelength 0.71073
_diffrn_reflns_av_R_equivalents 0.0495
_diffrn_reflns_av_sigmaI/netI 0.0507
_diffrn_reflns_limit_h_max 23
_diffrn_reflns_limit_h_min -23
_diffrn_reflns_limit_k_max 21
_diffrn_reflns_limit_k_min -21
_diffrn_reflns_limit_l_max 20
_diffrn_reflns_limit_l_min -29
_diffrn_reflns_number 47393
_diffrn_reflns_theta_full 25.25
_diffrn_reflns_theta_max 27.54
_diffrn_reflns_theta_min 1.66
_diffrn_standards_decay_% 0
_diffrn_standards_number 0
_exptl_absorpt_coefficient_mu 13.553
_exptl_absorpt_correction_T_max 0.5506
_exptl_absorpt_correction_T_min 0.1156
_exptl_absorpt_correction_type multi-scan
_exptl_absorpt_process_details 'SADABS (Bruker, 2004)'
_exptl_crystal_colour black
_exptl_crystal_density_diffrn 2.816
_exptl_crystal_density_method 'not measured'
_exptl_crystal_description prism
_exptl_crystal_F_000 4176
_exptl_crystal_size_max 0.28
_exptl_crystal_size_mid 0.10
_exptl_crystal_size_min 0.05
_refine_diff_density_max 3.116
_refine_diff_density_min -2.828
_refine_diff_density_rms 0.279
_refine_ls_extinction_method none
_refine_ls_goodness_of_fit_ref 1.049
_refine_ls_matrix_type full
_refine_ls_number_parameters 658
_refine_ls_number_reflns 12439
_refine_ls_number_restraints 49
_refine_ls_restrained_S_all 1.051
_refine_ls_R_factor_all 0.0530
_refine_ls_R_factor_gt 0.0348
_refine_ls_shift/su_max 0.001
_refine_ls_shift/su_mean 0.000
_refine_ls_structure_factor_coef Fsqd
_refine_ls_weighting_details 'calc w=1/[\s^2^(Fo^2^)+(0.0339P)^2^+14.7528P] where P=(Fo^2^+2Fc^2^)/3'
_refine_ls_weighting_scheme calc
_refine_ls_wR_factor_gt 0.0779
_refine_ls_wR_factor_ref 0.0836
_reflns_number_gt 9623
_reflns_number_total 12439
_reflns_threshold_expression >2sigma(I)
_cod_data_source_file c8cc07746k2.cif
_cod_data_source_block 1
_cod_depositor_comments 'Adding full bibliography for 7122628--7122629.cif.'
_cod_original_sg_symbol_H-M 'P 21/c'
_cod_database_code 7122628

loop_
_symmetry_equiv_pos_as_xyz
'x, y, z'
'-x, y+1/2, -z+1/2'
'-x, -y, -z'
'x, -y-1/2, z-1/2'

loop_
_atom_site_label
_atom_site_type_symbol
_atom_site_fract_x
_atom_site_fract_y
_atom_site_fract_z
_atom_site_U_iso_or_equiv
_atom_site_adp_type
_atom_site_occupancy
_atom_site_symmetry_multiplicity
_atom_site_calc_flag
_atom_site_refinement_flags
W1 W 0.25233(2) 0.391743(16) -0.026449(16) 0.00922(7) Uani 1 1 d .
W2 W 0.08918(2) 0.305448(16) -0.074886(16) 0.00949(7) Uani 1 1 d .
W3 W 0.25229(2) 0.280397(16) 0.066195(16) 0.00893(7) Uani 1 1 d .
W4 W 0.23946(2) 0.228890(16) -0.059321(16) 0.00956(7) Uani 1 1 d .
W5 W 0.40237(2) 0.206043(17) 0.082645(17) 0.01162(7) Uani 1 1 d .
W6 W 0.23873(2) 0.117921(16) 0.031827(16) 0.00980(7) Uani 1 1 d .
K1 K -0.01442(18) 0.58995(12) -0.09373(15) 0.0431(6) Uani 1 1 d .
K2 K 0.04605(15) 0.54152(11) -0.26245(11) 0.0317(5) Uani 1 1 d .
K3 K 0.24523(13) 0.36660(12) -0.24583(10) 0.0269(4) Uani 1 1 d .
K4 K -0.12652(15) 0.35043(13) -0.32654(11) 0.0326(5) Uani 1 1 d .
K5 K 0.23898(16) 0.57578(13) 0.20828(12) 0.0369(5) Uani 1 1 d .
K6 K 0.43245(19) 0.41340(13) 0.36909(14) 0.0455(6) Uani 1 1 d .
K7 K 0.48359(13) 0.66481(10) 0.07811(10) 0.0213(4) Uani 1 1 d .
K8 K 0.52339(14) 0.47402(11) 0.23563(10) 0.0270(4) Uani 1 1 d .
K9 K 0.75545(17) 0.29385(13) 0.37909(13) 0.0423(6) Uani 1 1 d .
K10 K -0.02158(13) 0.33617(10) -0.42387(10) 0.0194(4) Uani 1 1 d .
O1 O 0.3421(4) 0.3067(3) 0.0327(3) 0.0265(14) Uani 1 1 d .
O2 O 0.1490(4) 0.2040(3) -0.0259(3) 0.0256(14) Uani 1 1 d .
O3 O 0.0471(4) 0.7166(3) -0.1463(3) 0.0217(13) Uani 1 1 d .
O4 O 0.2073(6) 0.5321(4) -0.2572(4) 0.059(2) Uani 1 1 d .
O5 O -0.2890(5) 0.3852(4) -0.3499(4) 0.0415(17) Uani 1 1 d .
O6 O -0.2138(5) 0.3207(4) -0.4842(3) 0.0369(16) Uani 1 1 d .
O7 O 0.3220(8) 0.6481(6) 0.1490(6) 0.093(3) Uani 1 1 d U
O8 O 0.2537(5) 0.7477(5) 0.2415(4) 0.0478(19) Uani 1 1 d .
O9 O 0.2330(5) 0.4218(4) 0.2487(3) 0.0369(17) Uani 1 1 d .
O10 O 0.4514(5) 0.7974(4) 0.1324(3) 0.0360(16) Uani 1 1 d .
O11 O 0.2899(6) 0.7005(4) -0.0507(5) 0.058(2) Uani 1 1 d .
O12 O 0.5975(6) 0.4306(5) 0.1558(5) 0.074(3) Uani 1 1 d .
O13 O -0.0885(5) 0.3900(4) -0.5741(4) 0.0477(19) Uani 1 1 d .
N1 N 0.1481(5) 0.5681(4) -0.1074(4) 0.0224(16) Uani 1 1 d .
N2 N 0.3736(6) 0.4413(4) -0.0904(4) 0.0290(18) Uani 1 1 d .
N3 N 0.3879(5) 0.5348(4) 0.0940(4) 0.0266(17) Uani 1 1 d .
N4 N -0.0591(5) 0.4499(4) -0.1900(4) 0.0254(17) Uani 1 1 d .
N5 N -0.0843(5) 0.2083(4) -0.2247(4) 0.0263(17) Uani 1 1 d .
N6 N -0.0608(5) 0.2935(4) -0.0328(4) 0.0262(17) Uani 1 1 d .
N7 N 0.3810(5) 0.3834(4) 0.2214(4) 0.0266(17) Uani 1 1 d .
N8 N 0.1474(5) 0.2653(4) 0.1467(4) 0.0198(15) Uani 1 1 d .
N9 N 0.3485(5) 0.2405(4) -0.1360(4) 0.0235(16) Uani 1 1 d .
N10 N 0.1050(5) 0.1301(4) -0.2163(4) 0.0242(16) Uani 1 1 d .
N11 N 0.5540(5) 0.0583(4) 0.1866(4) 0.0261(17) Uani 1 1 d .
N12 N 0.5637(7) 0.2469(7) 0.0577(5) 0.061(3) Uani 1 1 d .
N13 N 0.5700(5) 0.3006(4) 0.2381(4) 0.0309(18) Uani 1 1 d .
N14 N 0.3406(5) -0.0591(4) 0.1092(4) 0.0264(17) Uani 1 1 d .
N15 N 0.0996(5) -0.0187(4) -0.0973(4) 0.0269(17) Uani 1 1 d .
N16 N 0.1215(6) 0.0613(4) 0.0967(4) 0.0308(19) Uani 1 1 d .
N17 N 0.1251(6) 0.4998(4) 0.0636(4) 0.0284(18) Uani 1 1 d .
N18 N 0.0752(5) 0.3646(4) -0.2611(4) 0.0185(15) Uani 1 1 d .
N19 N 0.4110(5) 0.1387(4) 0.2663(4) 0.0238(16) Uani 1 1 d .
N20 N 0.3768(6) 0.0115(5) -0.0491(5) 0.045(2) Uani 1 1 d .
C1 C 0.1795(5) 0.5068(4) -0.0831(4) 0.0153(16) Uani 1 1 d .
C2 C 0.3308(6) 0.4258(4) -0.0681(4) 0.0181(17) Uani 1 1 d .
C3 C 0.3418(6) 0.4834(5) 0.0545(4) 0.0172(17) Uani 1 1 d .
C4 C -0.0069(5) 0.4031(4) -0.1464(4) 0.0131(15) Uani 1 1 d U
C5 C -0.0226(5) 0.2405(4) -0.1725(4) 0.0158(16) Uani 1 1 d .
C6 C -0.0100(5) 0.2995(4) -0.0477(4) 0.0123(15) Uani 1 1 d .
C7 C 0.3367(5) 0.3500(4) 0.1656(4) 0.0161(17) Uani 1 1 d .
C8 C 0.1809(5) 0.2691(4) 0.1165(4) 0.0130(16) Uani 1 1 d .
C9 C 0.3129(6) 0.2383(4) -0.1072(5) 0.0182(17) Uani 1 1 d .
C10 C 0.1515(5) 0.1610(4) -0.1590(5) 0.0167(17) Uani 1 1 d .
C11 C 0.5005(5) 0.1073(4) 0.1494(4) 0.0157(16) Uani 1 1 d .
C12 C 0.5057(6) 0.2269(6) 0.0623(5) 0.030(2) Uani 1 1 d .
C13 C 0.5117(6) 0.2683(5) 0.1854(5) 0.0196(18) Uani 1 1 d .
C14 C 0.3100(5) 0.0029(4) 0.0855(4) 0.0145(16) Uani 1 1 d .
C15 C 0.1474(5) 0.0290(4) -0.0535(4) 0.0137(15) Uani 1 1 d U
C16 C 0.1613(6) 0.0801(4) 0.0740(4) 0.0179(17) Uani 1 1 d .
C17 C 0.1693(5) 0.3889(4) 0.0115(4) 0.0097(15) Uani 1 1 d D
C18 C 0.1470(5) 0.4486(4) 0.0404(4) 0.0155(16) Uani 1 1 d D
C19 C 0.1548(5) 0.3310(4) -0.1254(4) 0.0105(15) Uani 1 1 d .
C20 C 0.1119(5) 0.3487(4) -0.1995(4) 0.0101(15) Uani 1 1 d U
C21 C 0.3361(5) 0.1777(4) 0.1320(4) 0.0096(14) Uani 1 1 d U
C22 C 0.3777(5) 0.1579(4) 0.2055(4) 0.0141(16) Uani 1 1 d U
C23 C 0.3239(5) 0.1230(4) -0.0037(4) 0.0108(15) Uani 1 1 d U
C24 C 0.3513(6) 0.0627(5) -0.0289(4) 0.0209(18) Uani 1 1 d U

loop_
_atom_site_aniso_label
_atom_site_aniso_U_11
_atom_site_aniso_U_22
_atom_site_aniso_U_33
_atom_site_aniso_U_23
_atom_site_aniso_U_13
_atom_site_aniso_U_12
W1 0.00878(15) 0.00541(13) 0.01093(16) 0.00097(11) 0.00456(13) 0.00000(10)
W2 0.00868(15) 0.00532(13) 0.01203(16) 0.00058(11) 0.00490(13) 0.00038(10)
W3 0.00928(15) 0.00560(13) 0.01037(16) -0.00050(11) 0.00506(13) -0.00088(10)
W4 0.01001(15) 0.00692(13) 0.01100(16) -0.00019(11) 0.00591(13) -0.00072(11)
W5 0.00898(15) 0.00786(14) 0.01427(16) 0.00412(11) 0.00497(13) 0.00117(11)
W6 0.01007(15) 0.00504(13) 0.01178(16) 0.00130(11) 0.00522(13) 0.00017(10)
K1 0.0617(17) 0.0169(10) 0.0853(19) -0.0092(10) 0.0626(16) -0.0073(10)
K2 0.0337(12) 0.0217(10) 0.0234(11) -0.0012(8) 0.0084(10) 0.0071(8)
K3 0.0199(10) 0.0311(11) 0.0297(11) -0.0063(8) 0.0149(9) -0.0019(8)
K4 0.0286(12) 0.0372(12) 0.0330(12) 0.0009(9) 0.0190(10) 0.0019(9)
K5 0.0350(13) 0.0353(12) 0.0399(13) 0.0015(10) 0.0221(11) -0.0075(10)
K6 0.0674(18) 0.0264(11) 0.0727(18) 0.0097(11) 0.0580(16) 0.0051(11)
K7 0.0199(10) 0.0198(9) 0.0213(10) -0.0002(7) 0.0108(8) -0.0007(7)
K8 0.0259(11) 0.0237(10) 0.0212(10) 0.0038(8) 0.0087(9) -0.0070(8)
K9 0.0369(14) 0.0385(13) 0.0399(13) -0.0100(10) 0.0169(12) 0.0019(10)
K10 0.0202(10) 0.0157(8) 0.0222(10) 0.0005(7) 0.0126(8) 0.0003(7)
O1 0.020(3) 0.022(3) 0.033(4) 0.001(3) 0.014(3) -0.004(3)
O2 0.020(3) 0.030(3) 0.022(3) -0.004(3) 0.010(3) -0.004(3)
O3 0.022(3) 0.016(3) 0.024(3) 0.003(2) 0.012(3) 0.008(2)
O4 0.064(6) 0.040(5) 0.065(6) -0.002(4) 0.035(5) 0.009(4)
O5 0.029(4) 0.038(4) 0.051(5) 0.009(3) 0.020(4) 0.005(3)
O6 0.031(4) 0.028(4) 0.040(4) 0.003(3) 0.015(3) 0.000(3)
O7 0.144(8) 0.072(6) 0.133(7) 0.013(5) 0.119(6) 0.020(5)
O8 0.037(5) 0.055(5) 0.051(5) 0.003(4) 0.026(4) -0.002(4)
O9 0.055(5) 0.023(3) 0.053(5) 0.005(3) 0.043(4) 0.007(3)
O10 0.029(4) 0.038(4) 0.031(4) -0.006(3) 0.013(3) 0.007(3)
O11 0.048(5) 0.054(5) 0.096(7) -0.027(4) 0.055(5) -0.015(4)
O12 0.075(7) 0.060(6) 0.113(8) 0.024(5) 0.070(7) 0.002(5)
O13 0.060(6) 0.024(4) 0.063(5) 0.002(3) 0.039(5) 0.001(3)
N1 0.027(4) 0.012(3) 0.021(4) -0.001(3) 0.010(3) 0.001(3)
N2 0.040(5) 0.016(4) 0.043(5) 0.000(3) 0.031(4) -0.003(3)
N3 0.025(4) 0.017(4) 0.021(4) -0.003(3) 0.005(3) -0.007(3)
N4 0.024(4) 0.015(3) 0.029(4) 0.006(3) 0.011(4) 0.007(3)
N5 0.027(4) 0.024(4) 0.027(4) -0.008(3) 0.016(4) -0.008(3)
N6 0.022(4) 0.027(4) 0.032(4) 0.001(3) 0.018(4) -0.003(3)
N7 0.026(4) 0.025(4) 0.026(4) -0.014(3) 0.014(4) -0.012(3)
N8 0.026(4) 0.016(3) 0.019(4) -0.001(3) 0.014(3) -0.001(3)
N9 0.026(4) 0.017(4) 0.034(5) -0.003(3) 0.021(4) -0.002(3)
N10 0.021(4) 0.021(4) 0.027(4) -0.001(3) 0.012(4) 0.002(3)
N11 0.021(4) 0.015(3) 0.030(4) 0.002(3) 0.009(4) 0.004(3)
N12 0.033(6) 0.095(8) 0.067(7) 0.052(6) 0.035(6) 0.030(5)
N13 0.021(4) 0.032(4) 0.026(4) -0.004(3) 0.008(4) -0.001(3)
N14 0.030(4) 0.013(3) 0.024(4) -0.001(3) 0.009(4) -0.002(3)
N15 0.024(4) 0.018(4) 0.024(4) 0.001(3) 0.006(4) -0.006(3)
N16 0.043(5) 0.015(4) 0.054(5) -0.006(3) 0.040(5) -0.006(3)
N17 0.037(5) 0.018(4) 0.041(5) -0.003(3) 0.029(4) 0.002(3)
N18 0.020(4) 0.015(3) 0.016(4) -0.005(3) 0.009(3) -0.005(3)
N19 0.025(4) 0.024(4) 0.025(4) 0.001(3) 0.016(4) 0.007(3)
N20 0.052(6) 0.028(5) 0.067(6) -0.016(4) 0.043(6) -0.001(4)
C1 0.012(4) 0.016(4) 0.014(4) -0.001(3) 0.006(3) 0.002(3)
C2 0.015(4) 0.009(4) 0.024(5) -0.004(3) 0.009(4) -0.004(3)
C3 0.015(4) 0.019(4) 0.017(4) 0.008(3) 0.009(4) 0.002(3)
C4 0.0131(18) 0.0125(18) 0.0135(18) -0.0008(9) 0.0078(12) 0.0003(9)
C5 0.011(4) 0.015(4) 0.021(4) 0.002(3) 0.009(4) 0.000(3)
C6 0.009(4) 0.013(4) 0.010(4) 0.003(3) 0.004(3) -0.001(3)
C7 0.013(4) 0.008(3) 0.026(5) 0.004(3) 0.011(4) 0.002(3)
C8 0.015(4) 0.008(3) 0.019(4) 0.003(3) 0.012(4) 0.000(3)
C9 0.019(4) 0.008(3) 0.029(5) 0.000(3) 0.015(4) -0.001(3)
C10 0.013(4) 0.013(4) 0.027(5) 0.003(3) 0.013(4) 0.003(3)
C11 0.015(4) 0.010(4) 0.021(4) 0.000(3) 0.010(4) -0.003(3)
C12 0.016(5) 0.047(6) 0.032(6) 0.025(4) 0.016(4) 0.015(4)
C13 0.010(4) 0.016(4) 0.026(5) 0.003(3) 0.007(4) 0.004(3)
C14 0.012(4) 0.010(4) 0.011(4) 0.000(3) 0.002(3) -0.005(3)
C15 0.0138(18) 0.0135(18) 0.0135(18) 0.0009(9) 0.0081(12) 0.0000(9)
C16 0.022(5) 0.007(3) 0.025(5) -0.002(3) 0.014(4) -0.003(3)
C17 0.009(4) 0.005(3) 0.014(4) 0.001(3) 0.006(3) -0.002(3)
C18 0.009(4) 0.019(4) 0.014(4) 0.003(3) 0.004(3) -0.001(3)
C19 0.011(4) 0.007(3) 0.011(4) -0.001(3) 0.006(3) 0.000(3)
C20 0.0100(17) 0.0097(17) 0.0106(17) 0.0002(9) 0.0062(12) -0.0004(9)
C21 0.0091(17) 0.0094(17) 0.0100(17) -0.0004(9) 0.0055(12) -0.0001(9)
C22 0.0136(18) 0.0137(18) 0.0144(18) 0.0003(9) 0.0081(12) 0.0003(9)
C23 0.0109(17) 0.0106(17) 0.0105(17) 0.0015(9) 0.0062(12) -0.0007(9)
C24 0.021(2) 0.021(2) 0.021(2) 0.0010(10) 0.0125(13) -0.0009(10)

loop_
_atom_type_symbol
_atom_type_description
_atom_type_scat_dispersion_real
_atom_type_scat_dispersion_imag
_atom_type_scat_source
C C 0.0033 0.0016 'International Tables Vol C Tables 4.2.6.8 and 6.1.1.4'
H H 0.0000 0.0000 'International Tables Vol C Tables 4.2.6.8 and 6.1.1.4'
K K 0.2009 0.2494 'International Tables Vol C Tables 4.2.6.8 and 6.1.1.4'
N N 0.0061 0.0033 'International Tables Vol C Tables 4.2.6.8 and 6.1.1.4'
O O 0.0106 0.0060 'International Tables Vol C Tables 4.2.6.8 and 6.1.1.4'
W W -0.8490 6.8722 'International Tables Vol C Tables 4.2.6.8 and 6.1.1.4'

loop_
_geom_angle_atom_site_label_1
_geom_angle_atom_site_label_2
_geom_angle_atom_site_label_3
_geom_angle
_geom_angle_site_symmetry_1
_geom_angle_site_symmetry_3
O1 W1 C19 101.4(3) . .
O1 W1 C17 101.0(2) . .
C19 W1 C17 95.1(3) . .
O1 W1 C3 92.6(3) . .
C19 W1 C3 163.5(3) . .
C17 W1 C3 90.6(3) . .
O1 W1 C2 90.6(3) . .
C19 W1 C2 89.9(3) . .
C17 W1 C2 166.1(3) . .
C3 W1 C2 81.2(3) . .
O1 W1 C1 166.5(3) . .
C19 W1 C1 88.6(3) . .
C17 W1 C1 86.9(3) . .
C3 W1 C1 76.3(3) . .
C2 W1 C1 80.3(3) . .
O1 W1 W4 51.51(17) . .
C19 W1 W4 50.34(19) . .
C17 W1 W4 97.00(17) . .
C3 W1 W4 144.1(2) . .
C2 W1 W4 96.23(19) . .
C1 W1 W4 138.93(19) . .
O1 W1 W3 51.12(17) . .
C19 W1 W3 96.24(19) . .
C17 W1 W3 50.58(18) . .
C3 W1 W3 99.32(19) . .
C2 W1 W3 141.7(2) . .
C1 W1 W3 137.4(2) . .
W4 W1 W3 61.246(10) . .
O1 W1 W2 97.36(17) . .
C19 W1 W2 48.32(19) . .
C17 W1 W2 48.21(18) . .
C3 W1 W2 138.8(2) . .
C2 W1 W2 138.3(2) . .
C1 W1 W2 96.0(2) . .
W4 W1 W2 59.862(10) . .
W3 W1 W2 59.273(10) . .
O2 W2 C17 102.0(2) . .
O2 W2 C19 101.0(3) . .
C17 W2 C19 94.7(3) . .
O2 W2 C5 90.2(3) . .
C17 W2 C5 165.3(3) . .
C19 W2 C5 91.0(3) . .
O2 W2 C6 93.4(2) . .
C17 W2 C6 88.9(3) . .
C19 W2 C6 164.1(3) . .
C5 W2 C6 82.1(3) . .
O2 W2 C4 167.0(3) . .
C17 W2 C4 89.5(3) . .
C19 W2 C4 83.8(3) . .
C5 W2 C4 77.6(3) . .
C6 W2 C4 80.7(3) . .
O2 W2 W3 51.43(17) . .
C17 W2 W3 51.05(18) . .
C19 W2 W3 96.65(19) . .
C5 W2 W3 141.6(2) . .
C6 W2 W3 97.71(19) . .
C4 W2 W3 140.54(19) . .
O2 W2 W4 51.43(17) . .
C17 W2 W4 96.80(18) . .
C19 W2 W4 50.14(19) . .
C5 W2 W4 97.2(2) . .
C6 W2 W4 144.80(18) . .
C4 W2 W4 133.81(19) . .
W3 W2 W4 61.464(11) . .
O2 W2 W1 97.79(17) . .
C17 W2 W1 48.24(18) . .
C19 W2 W1 47.88(19) . .
C5 W2 W1 138.8(2) . .
C6 W2 W1 137.09(19) . .
C4 W2 W1 94.36(19) . .
W3 W2 W1 60.174(10) . .
W4 W2 W1 59.593(10) . .
C7 W3 C8 76.0(3) . .
C7 W3 C21 86.8(3) . .
C8 W3 C21 87.1(3) . .
C7 W3 O2 167.6(3) . .
C8 W3 O2 91.6(2) . .
C21 W3 O2 92.1(2) . .
C7 W3 O1 93.3(3) . .
C8 W3 O1 169.3(3) . .
C21 W3 O1 92.9(2) . .
O2 W3 O1 99.1(2) . .
C7 W3 C17 87.7(3) . .
C8 W3 C17 87.7(3) . .
C21 W3 C17 173.2(3) . .
O2 W3 C17 92.5(2) . .
O1 W3 C17 91.4(2) . .
C7 W3 W5 95.0(2) . .
C8 W3 W5 135.80(19) . .
C21 W3 W5 48.84(18) . .
O2 W3 W5 93.53(16) . .
O1 W3 W5 44.41(15) . .
C17 W3 W5 135.80(18) . .
C7 W3 W2 135.88(19) . .
C8 W3 W2 94.5(2) . .
C21 W3 W2 136.39(18) . .
O2 W3 W2 44.36(15) . .
O1 W3 W2 92.85(16) . .
C17 W3 W2 48.54(18) . .
W5 W3 W2 118.948(13) . .
C7 W3 W6 134.90(19) . .
C8 W3 W6 94.75(18) . .
C21 W3 W6 48.32(18) . .
O2 W3 W6 44.26(15) . .
O1 W3 W6 93.22(15) . .
C17 W3 W6 136.68(18) . .
W5 W3 W6 61.139(10) . .
W2 W3 W6 88.201(12) . .
C7 W3 W1 96.54(19) . .
C8 W3 W1 135.73(19) . .
C21 W3 W1 136.62(18) . .
O2 W3 W1 92.78(15) . .
O1 W3 W1 43.83(15) . .
C17 W3 W1 48.14(18) . .
W5 W3 W1 87.832(12) . .
W2 W3 W1 60.552(10) . .
W6 W3 W1 118.186(13) . .
C7 W3 W4 142.8(2) . .
C8 W3 W4 141.2(2) . .
C21 W3 W4 93.35(18) . .
O2 W3 W4 49.61(15) . .
O1 W3 W4 49.50(15) . .
C17 W3 W4 93.47(17) . .
W5 W3 W4 59.388(11) . .
W2 W3 W4 59.562(10) . .
W6 W3 W4 59.090(10) . .
W1 W3 W4 59.096(10) . .
C10 W4 C9 77.8(3) . .
C10 W4 C23 89.9(3) . .
C9 W4 C23 86.1(3) . .
C10 W4 C19 85.4(3) . .
C9 W4 C19 88.7(3) . .
C23 W4 C19 173.6(3) . .
C10 W4 O1 168.8(3) . .
C9 W4 O1 91.3(3) . .
C23 W4 O1 92.0(2) . .
C19 W4 O1 91.8(2) . .
C10 W4 O2 92.3(2) . .
C9 W4 O2 170.0(3) . .
C23 W4 O2 92.5(2) . .
C19 W4 O2 92.0(2) . .
O1 W4 O2 98.7(2) . .
C10 W4 W6 96.1(2) . .
C9 W4 W6 134.4(2) . .
C23 W4 W6 48.50(18) . .
C19 W4 W6 136.32(19) . .
O1 W4 W6 93.41(15) . .
O2 W4 W6 44.37(15) . .
C10 W4 W5 138.1(2) . .
C9 W4 W5 93.7(2) . .
C23 W4 W5 48.34(19) . .
C19 W4 W5 135.93(18) . .
O1 W4 W5 44.15(15) . .
O2 W4 W5 92.82(15) . .
W6 W4 W5 61.049(11) . .
C10 W4 W1 133.4(2) . .
C9 W4 W1 94.95(19) . .
C23 W4 W1 136.05(19) . .
C19 W4 W1 48.16(18) . .
O1 W4 W1 44.09(15) . .
O2 W4 W1 92.96(15) . .
W6 W4 W1 119.034(13) . .
W5 W4 W1 87.844(12) . .
C10 W4 W2 93.9(2) . .
C9 W4 W2 137.0(2) . .
C23 W4 W2 136.50(18) . .
C19 W4 W2 48.42(19) . .
O1 W4 W2 92.36(16) . .
O2 W4 W2 44.05(15) . .
W6 W4 W2 88.026(12) . .
W5 W4 W2 117.814(13) . .
W1 W4 W2 60.545(10) . .
C10 W4 W3 141.5(2) . .
C9 W4 W3 140.7(2) . .
C23 W4 W3 93.03(18) . .
C19 W4 W3 93.39(18) . .
O1 W4 W3 49.45(15) . .
O2 W4 W3 49.24(15) . .
W6 W4 W3 59.376(10) . .
W5 W4 W3 58.843(10) . .
W1 W4 W3 59.658(10) . .
W2 W4 W3 58.973(11) . .
O1 W5 C23 101.4(3) . .
O1 W5 C21 102.2(3) . .
C23 W5 C21 94.3(3) . .
O1 W5 C12 89.0(3) . .
C23 W5 C12 94.8(3) . .
C21 W5 C12 163.9(3) . .
O1 W5 C13 92.3(3) . .
C23 W5 C13 165.3(3) . .
C21 W5 C13 88.1(3) . .
C12 W5 C13 79.9(3) . .
O1 W5 C11 166.9(3) . .
C23 W5 C11 87.7(3) . .
C21 W5 C11 86.3(3) . .
C12 W5 C11 80.8(3) . .
C13 W5 C11 77.9(3) . .
O1 W5 W3 51.91(17) . .
C23 W5 W3 96.8(2) . .
C21 W5 W3 50.75(19) . .
C12 W5 W3 140.7(2) . .
C13 W5 W3 95.9(2) . .
C11 W5 W3 137.0(2) . .
O1 W5 W4 51.63(17) . .
C23 W5 W4 50.35(19) . .
C21 W5 W4 96.61(19) . .
C12 W5 W4 99.4(2) . .
C13 W5 W4 143.8(2) . .
C11 W5 W4 138.05(19) . .
W3 W5 W4 61.768(11) . .
O1 W5 W6 97.75(17) . .
C23 W5 W6 47.92(19) . .
C21 W5 W6 47.88(19) . .
C12 W5 W6 142.7(3) . .
C13 W5 W6 136.0(2) . .
C11 W5 W6 95.36(19) . .
W3 W5 W6 59.808(10) . .
W4 W5 W6 59.433(10) . .
O2 W6 C21 101.0(3) . .
O2 W6 C23 101.7(3) . .
C21 W6 C23 94.3(3) . .
O2 W6 C16 91.5(3) . .
C21 W6 C16 89.7(3) . .
C23 W6 C16 165.2(3) . .
O2 W6 C15 91.6(3) . .
C21 W6 C15 165.1(3) . .
C23 W6 C15 90.8(3) . .
C16 W6 C15 82.0(3) . .
O2 W6 C14 166.4(3) . .
C21 W6 C14 89.2(3) . .
C23 W6 C14 86.4(3) . .
C16 W6 C14 79.4(3) . .
C15 W6 C14 77.2(3) . .
O2 W6 W4 51.75(17) . .
C21 W6 W4 96.82(19) . .
C23 W6 W4 50.37(19) . .
C16 W6 W4 143.2(2) . .
C15 W6 W4 97.22(19) . .
C14 W6 W4 136.6(2) . .
O2 W6 W3 51.21(16) . .
C21 W6 W3 50.38(19) . .
C23 W6 W3 96.09(19) . .
C16 W6 W3 97.44(19) . .
C15 W6 W3 142.81(19) . .
C14 W6 W3 139.55(19) . .
W4 W6 W3 61.533(10) . .
O2 W6 W5 97.07(17) . .
C21 W6 W5 48.05(19) . .
C23 W6 W5 47.79(19) . .
C16 W6 W5 137.7(2) . .
C15 W6 W5 138.62(19) . .
C14 W6 W5 96.49(19) . .
W4 W6 W5 59.518(10) . .
W3 W6 W5 59.053(10) . .
N17 K1 O3 161.6(2) 3_565 .
N17 K1 N4 81.1(2) 3_565 .
O3 K1 N4 105.53(18) . .
N17 K1 N6 94.9(2) 3_565 3_565
O3 K1 N6 82.12(17) . 3_565
N4 K1 N6 166.9(2) . 3_565
N17 K1 N8 91.3(2) 3_565 3_565
O3 K1 N8 70.55(17) . 3_565
N4 K1 N8 121.7(2) . 3_565
N6 K1 N8 70.59(19) 3_565 3_565
N17 K1 N1 141.0(2) 3_565 .
O3 K1 N1 56.50(16) . .
N4 K1 N1 71.92(19) . .
N6 K1 N1 105.0(2) 3_565 .
N8 K1 N1 126.73(18) 3_565 .
N17 K1 N17 71.4(2) 3_565 .
O3 K1 N17 123.43(19) . .
N4 K1 N17 97.80(18) . .
N6 K1 N17 69.12(19) 3_565 .
N8 K1 N17 134.09(18) 3_565 .
N1 K1 N17 84.77(19) . .
N17 K1 C18 20.63(17) 3_565 3_565
O3 K1 C18 144.25(17) . 3_565
N4 K1 C18 100.45(19) . 3_565
N6 K1 C18 77.63(19) 3_565 3_565
N8 K1 C18 75.03(18) 3_565 3_565
N1 K1 C18 158.01(19) . 3_565
N17 K1 C18 75.72(19) . 3_565
N17 K1 O9 71.55(19) 3_565 3_565
O3 K1 O9 95.74(17) . 3_565
N4 K1 O9 63.24(18) . 3_565
N6 K1 O9 127.46(19) 3_565 3_565
N8 K1 O9 59.65(17) 3_565 3_565
N1 K1 O9 117.23(17) . 3_565
N17 K1 O9 140.47(18) . 3_565
C18 K1 O9 74.49(17) 3_565 3_565
N17 K1 C6 77.35(19) 3_565 3_565
O3 K1 C6 97.01(16) . 3_565
N4 K1 C6 157.45(19) . 3_565
N6 K1 C6 18.55(18) 3_565 3_565
N8 K1 C6 65.64(17) 3_565 3_565
N1 K1 C6 122.80(19) . 3_565
N17 K1 C6 69.12(17) . 3_565
C18 K1 C6 59.25(17) 3_565 3_565
O9 K1 C6 114.89(17) 3_565 3_565
N17 K1 K10 125.72(15) 3_565 2_554
O3 K1 K10 41.66(11) . 2_554
N4 K1 K10 144.20(15) . 2_554
N6 K1 K10 47.00(14) 3_565 2_554
N8 K1 K10 45.48(13) 3_565 2_554
N1 K1 K10 91.47(13) . 2_554
N17 K1 K10 112.39(14) . 2_554
C18 K1 K10 105.17(13) 3_565 2_554
O9 K1 K10 100.11(12) 3_565 2_554
C6 K1 K10 57.40(12) 3_565 2_554
N17 K1 K5 43.34(15) 3_565 3_565
O3 K1 K5 131.68(14) . 3_565
N4 K1 K5 45.28(15) . 3_565
N6 K1 K5 135.82(15) 3_565 3_565
N8 K1 K5 92.70(14) 3_565 3_565
N1 K1 K5 117.20(13) . 3_565
N17 K1 K5 101.09(14) . 3_565
C18 K1 K5 58.38(13) 3_565 3_565
O9 K1 K5 40.40(11) 3_565 3_565
C6 K1 K5 117.28(13) 3_565 3_565
K10 K1 K5 137.82(8) 2_554 3_565
O4 K2 N15 104.8(2) . 2_554
O4 K2 N10 151.2(2) . 2_554
N15 K2 N10 81.7(2) 2_554 2_554
O4 K2 N1 94.3(2) . .
N15 K2 N1 156.5(2) 2_554 .
N10 K2 N1 88.2(2) 2_554 .
O4 K2 N5 76.3(2) . 2_554
N15 K2 N5 109.8(2) 2_554 2_554
N10 K2 N5 75.2(2) 2_554 2_554
N1 K2 N5 87.8(2) . 2_554
O4 K2 N18 77.1(2) . .
N15 K2 N18 72.42(19) 2_554 .
N10 K2 N18 130.8(2) 2_554 .
N1 K2 N18 99.27(19) . .
N5 K2 N18 152.9(2) 2_554 .
O4 K2 C10 138.9(2) . 2_554
N15 K2 C10 70.11(19) 2_554 2_554
N10 K2 C10 17.97(18) 2_554 2_554
N1 K2 C10 104.1(2) . 2_554
N5 K2 C10 68.22(19) 2_554 2_554
N18 K2 C10 133.47(19) . 2_554
O4 K2 C15 107.6(2) . 2_554
N15 K2 C15 17.40(18) 2_554 2_554
N10 K2 C15 70.76(19) 2_554 2_554
N1 K2 C15 157.8(2) . 2_554
N5 K2 C15 93.5(2) 2_554 2_554
N18 K2 C15 89.68(18) . 2_554
C10 K2 C15 56.40(18) 2_554 2_554
N19 K3 O4 102.8(2) 4_565 .
N19 K3 N18 177.3(2) 4_565 .
O4 K3 N18 79.6(2) . .
N19 K3 N9 78.7(2) 4_565 .
O4 K3 N9 141.1(2) . .
N18 K3 N9 100.2(2) . .
N19 K3 N8 97.2(2) 4_565 4_565
O4 K3 N8 131.5(2) . 4_565
N18 K3 N8 80.24(19) . 4_565
N9 K3 N8 85.8(2) . 4_565
N19 K3 N2 83.3(2) 4_565 .
O4 K3 N2 71.5(2) . .
N18 K3 N2 98.68(19) . .
N9 K3 N2 70.09(19) . .
N8 K3 N2 155.37(19) 4_565 .
N19 K3 N16 96.1(2) 4_565 4_565
O4 K3 N16 63.2(2) . 4_565
N18 K3 N16 83.8(2) . 4_565
N9 K3 N16 155.7(2) . 4_565
N8 K3 N16 71.19(19) 4_565 4_565
N2 K3 N16 133.4(2) . 4_565
N19 K3 C22 21.45(19) 4_565 4_565
O4 K3 C22 106.4(2) . 4_565
N18 K3 C22 156.7(2) . 4_565
N9 K3 C22 89.0(2) . 4_565
N8 K3 C22 79.21(19) 4_565 4_565
N2 K3 C22 104.5(2) . 4_565
N16 K3 C22 79.3(2) 4_565 4_565
N19 K3 C8 80.03(19) 4_565 4_565
O4 K3 C8 129.0(2) . 4_565
N18 K3 C8 97.50(18) . 4_565
N9 K3 C8 89.85(19) . 4_565
N8 K3 C8 18.75(17) 4_565 4_565
N2 K3 C8 156.1(2) . 4_565
N16 K3 C8 65.84(18) 4_565 4_565
C22 K3 C8 60.94(19) 4_565 4_565
N19 K3 C16 79.1(2) 4_565 4_565
O4 K3 C16 74.6(2) . 4_565
N18 K3 C16 100.46(19) . 4_565
N9 K3 C16 141.64(19) . 4_565
N8 K3 C16 66.45(18) 4_565 4_565
N2 K3 C16 136.99(19) . 4_565
N16 K3 C16 18.53(17) 4_565 4_565
C22 K3 C16 61.09(19) 4_565 4_565
C8 K3 C16 55.63(17) 4_565 4_565
N19 K3 K7 45.61(15) 4_565 3_665
O4 K3 K7 107.57(18) . 3_665
N18 K3 K7 135.04(15) . 3_665
N9 K3 K7 46.45(14) . 3_665
N8 K3 K7 117.77(15) 4_565 3_665
N2 K3 K7 47.39(14) . 3_665
N16 K3 K7 139.80(15) 4_565 3_665
C22 K3 K7 65.59(15) 4_565 3_665
C8 K3 K7 109.29(14) 4_565 3_665
C16 K3 K7 124.42(14) 4_565 3_665
N19 K3 K8 35.48(14) 4_565 3_665
O4 K3 K8 67.34(19) . 3_665
N18 K3 K8 146.93(14) . 3_665
N9 K3 K8 105.83(15) . 3_665
N8 K3 K8 121.21(14) 4_565 3_665
N2 K3 K8 72.17(14) . 3_665
N16 K3 K8 80.74(15) 4_565 3_665
C22 K3 K8 44.76(14) 4_565 3_665
C8 K3 K8 102.50(13) 4_565 3_665
C16 K3 K8 70.79(14) 4_565 3_665
K7 K3 K8 60.80(4) 3_665 3_665
O5 K4 O3 137.1(2) . 2_544
O5 K4 O6 94.2(2) . .
O3 K4 O6 65.51(17) 2_544 .
O5 K4 N18 157.8(2) . .
O3 K4 N18 64.32(17) 2_544 .
O6 K4 N18 102.65(19) . .
O5 K4 N15 104.9(2) . 2_554
O3 K4 N15 99.77(18) 2_544 2_554
O6 K4 N15 64.88(18) . 2_554
N18 K4 N15 70.39(19) . 2_554
O5 K4 N4 78.7(2) . .
O3 K4 N4 133.44(19) 2_544 .
O6 K4 N4 156.53(19) . .
N18 K4 N4 80.07(19) . .
N15 K4 N4 95.03(19) 2_554 .
O5 K4 N5 93.7(2) . .
O3 K4 N5 68.66(18) 2_544 .
O6 K4 N5 119.58(19) . .
N18 K4 N5 90.5(2) . .
N15 K4 N5 160.8(2) 2_554 .
N4 K4 N5 83.45(18) . .
O5 K4 K5 38.90(15) . 3_565
O3 K4 K5 143.87(13) 2_544 3_565
O6 K4 K5 133.10(15) . 3_565
N18 K4 K5 122.36(14) . 3_565
N15 K4 K5 116.08(15) 2_554 3_565
N4 K4 K5 43.37(14) . 3_565
N5 K4 K5 75.61(14) . 3_565
O9 K5 O7 134.3(2) . .
O9 K5 O5 83.42(19) . 3_565
O7 K5 O5 123.1(3) . 3_565
O9 K5 N17 80.2(2) . .
O7 K5 N17 81.9(3) . .
O5 K5 N17 154.8(2) 3_565 .
O9 K5 O8 147.3(2) . .
O7 K5 O8 73.2(2) . .
O5 K5 O8 64.42(19) 3_565 .
N17 K5 O8 127.4(2) . .
O9 K5 N11 85.4(2) . 2_655
O7 K5 N11 70.5(3) . 2_655
O5 K5 N11 73.7(2) 3_565 2_655
N17 K5 N11 123.5(2) . 2_655
O8 K5 N11 90.7(2) . 2_655
O9 K5 N4 70.24(19) . 3_565
O7 K5 N4 145.3(3) . 3_565
O5 K5 N4 77.0(2) 3_565 3_565
N17 K5 N4 79.5(2) . 3_565
O8 K5 N4 95.6(2) . 3_565
N11 K5 N4 143.7(2) 2_655 3_565
O9 K5 C4 87.38(19) . 3_565
O7 K5 C4 127.1(3) . 3_565
O5 K5 C4 85.66(19) 3_565 3_565
N17 K5 C4 74.58(19) . 3_565
O8 K5 C4 84.67(19) . 3_565
N11 K5 C4 158.8(2) 2_655 3_565
N4 K5 C4 18.62(16) 3_565 3_565
O9 K5 K9 171.56(15) . 2_655
O7 K5 K9 39.35(19) . 2_655
O5 K5 K9 104.88(14) 3_565 2_655
N17 K5 K9 92.46(15) . 2_655
O8 K5 K9 41.12(14) . 2_655
N11 K5 K9 95.38(14) 2_655 2_655
N4 K5 K9 112.69(14) 3_565 2_655
C4 K5 K9 94.68(13) 3_565 2_655
O9 K5 K1 52.00(15) . 3_565
O7 K5 K1 124.3(2) . 3_565
O5 K5 K1 112.46(15) 3_565 3_565
N17 K5 K1 42.45(15) . 3_565
O8 K5 K1 134.43(16) . 3_565
N11 K5 K1 133.72(15) 2_655 3_565
N4 K5 K1 44.33(14) 3_565 3_565
C4 K5 K1 50.47(12) 3_565 3_565
K9 K5 K1 124.07(7) 2_655 3_565
O9 K5 K4 86.23(13) . 3_565
O7 K5 K4 137.9(2) . 3_565
O5 K5 K4 36.25(14) 3_565 3_565
N17 K5 K4 123.00(16) . 3_565
O8 K5 K4 64.67(14) . 3_565
N11 K5 K4 109.99(16) 2_655 3_565
N4 K5 K4 44.09(14) 3_565 3_565
C4 K5 K4 49.56(13) 3_565 3_565
K9 K5 K4 101.34(6) 2_655 3_565
K1 K5 K4 86.91(6) 3_565 3_565
N11 K6 O10 108.6(2) 2_655 2_645
N11 K6 N20 94.2(2) 2_655 4_566
O10 K6 N20 147.3(2) 2_645 4_566
N11 K6 O9 85.6(2) 2_655 .
O10 K6 O9 120.7(2) 2_645 .
N20 K6 O9 83.3(2) 4_566 .
N11 K6 N7 71.6(2) 2_655 .
O10 K6 N7 66.6(2) 2_645 .
N20 K6 N7 145.1(3) 4_566 .
O9 K6 N7 64.44(19) . .
N11 K6 N9 156.2(2) 2_655 4_566
O10 K6 N9 76.41(19) 2_645 4_566
N20 K6 N9 92.3(2) 4_566 4_566
O9 K6 N9 72.4(2) . 4_566
N7 K6 N9 90.2(2) . 4_566
N11 K6 C24 113.1(2) 2_655 4_566
O10 K6 C24 134.0(2) 2_645 4_566
N20 K6 C24 19.3(2) 4_566 4_566
O9 K6 C24 81.55(19) . 4_566
N7 K6 C24 145.5(2) . 4_566
N9 K6 C24 73.4(2) 4_566 4_566
N11 K6 K7 147.28(17) 2_655 2_645
O10 K6 K7 38.69(13) 2_645 2_645
N20 K6 K7 115.87(16) 4_566 2_645
O9 K6 K7 109.35(14) . 2_645
N7 K6 K7 88.41(15) . 2_645
N9 K6 K7 42.11(14) 4_566 2_645
C24 K6 K7 98.13(15) 4_566 2_645
O10 K7 N19 74.3(2) . 2_655
O10 K7 N9 78.3(2) . 3_665
N19 K7 N9 77.8(2) 2_655 3_665
O10 K7 N3 104.3(2) . .
N19 K7 N3 74.67(19) 2_655 .
N9 K7 N3 150.4(2) 3_665 .
O10 K7 O11 81.2(2) . .
N19 K7 O11 139.7(2) 2_655 .
N9 K7 O11 127.9(2) 3_665 .
N3 K7 O11 81.2(2) . .
O10 K7 N2 146.3(2) . 3_665
N19 K7 N2 84.3(2) 2_655 3_665
N9 K7 N2 71.8(2) 3_665 3_665
N3 K7 N2 94.6(2) . 3_665
O11 K7 N2 129.9(2) . 3_665
O10 K7 N12 93.4(3) . 3_665
N19 K7 N12 154.0(3) 2_655 3_665
N9 K7 N12 77.3(2) 3_665 3_665
N3 K7 N12 131.2(3) . 3_665
O11 K7 N12 56.7(2) . 3_665
N2 K7 N12 94.9(2) 3_665 3_665
O10 K7 K3 97.89(14) . 3_665
N19 K7 K3 44.35(15) 2_655 3_665
N9 K7 K3 46.60(14) 3_665 3_665
N3 K7 K3 104.44(15) . 3_665
O11 K7 K3 174.36(16) . 3_665
N2 K7 K3 49.81(15) 3_665 3_665
N12 K7 K3 117.91(19) 3_665 3_665
O10 K7 K6 40.30(15) . 2_655
N19 K7 K6 86.66(14) 2_655 2_655
N9 K7 K6 42.56(14) 3_665 2_655
N3 K7 K6 144.13(16) . 2_655
O11 K7 K6 94.99(15) . 2_655
N2 K7 K6 114.10(15) 3_665 2_655
N12 K7 K6 69.9(2) 3_665 2_655
K3 K7 K6 80.89(6) 3_665 2_655
N7 K8 N3 87.9(2) . .
N7 K8 N14 94.5(2) . 2_655
N3 K8 N14 169.0(2) . 2_655
N7 K8 O12 121.0(2) . .
N3 K8 O12 77.2(2) . .
N14 K8 O12 110.4(2) 2_655 .
N7 K8 N19 145.8(2) . 2_655
N3 K8 N19 74.2(2) . 2_655
N14 K8 N19 98.2(2) 2_655 2_655
O12 K8 N19 83.7(2) . 2_655
N7 K8 N13 72.8(2) . .
N3 K8 N13 114.1(2) . .
N14 K8 N13 76.8(2) 2_655 .
O12 K8 N13 63.0(2) . .
N19 K8 N13 141.0(2) 2_655 .
N7 K8 N11 68.47(19) . 2_655
N3 K8 N11 96.5(2) . 2_655
N14 K8 N11 74.5(2) 2_655 2_655
O12 K8 N11 167.9(2) . 2_655
N19 K8 N11 84.59(19) 2_655 2_655
N13 K8 N11 129.0(2) . 2_655
N7 K8 C14 107.7(2) . 2_655
N3 K8 C14 150.48(19) . 2_655
N14 K8 C14 19.58(17) 2_655 2_655
O12 K8 C14 112.8(2) . 2_655
N19 K8 C14 79.27(19) 2_655 2_655
N13 K8 C14 94.68(19) . 2_655
N11 K8 C14 67.91(19) 2_655 2_655
N7 K8 C22 139.0(2) . 2_655
N3 K8 C22 90.70(19) . 2_655
N14 K8 C22 80.44(19) 2_655 2_655
O12 K8 C22 98.4(2) . 2_655
N19 K8 C22 20.00(17) 2_655 2_655
N13 K8 C22 142.4(2) . 2_655
N11 K8 C22 71.04(18) 2_655 2_655
C14 K8 C22 60.96(18) 2_655 2_655
N7 K8 K3 176.81(17) . 3_665
N3 K8 K3 88.93(15) . 3_665
N14 K8 K3 88.68(16) 2_655 3_665
O12 K8 K3 57.80(18) . 3_665
N19 K8 K3 32.91(14) 2_655 3_665
N13 K8 K3 108.17(16) . 3_665
N11 K8 K3 112.32(13) 2_655 3_665
C14 K8 K3 75.33(14) 2_655 3_665
C22 K8 K3 41.38(13) 2_655 3_665
O7 K9 O8 78.2(3) 2_645 2_645
O7 K9 O13 149.4(3) 2_645 1_656
O8 K9 O13 89.4(2) 2_645 1_656
O7 K9 O6 97.9(2) 2_645 1_656
O8 K9 O6 170.7(2) 2_645 1_656
O13 K9 O6 89.9(2) 1_656 1_656
O7 K9 N13 71.9(3) 2_645 .
O8 K9 N13 64.5(2) 2_645 .
O13 K9 N13 127.5(2) 1_656 .
O6 K9 N13 122.7(2) 1_656 .
O7 K9 N6 85.4(3) 2_645 4_666
O8 K9 N6 85.2(2) 2_645 4_666
O13 K9 N6 65.5(2) 1_656 4_666
O6 K9 N6 86.1(2) 1_656 4_666
N13 K9 N6 144.9(2) . 4_666
O7 K9 N14 120.4(3) 2_645 2_655
O8 K9 N14 127.0(2) 2_645 2_655
O13 K9 N14 89.5(2) 1_656 2_655
O6 K9 N14 62.31(18) 1_656 2_655
N13 K9 N14 74.9(2) . 2_655
N6 K9 N14 140.2(2) 4_666 2_655
O7 K9 K10 117.8(3) 2_645 1_656
O8 K9 K10 127.30(17) 2_645 1_656
O13 K9 K10 50.22(15) 1_656 1_656
O6 K9 K10 47.11(14) 1_656 1_656
N13 K9 K10 164.67(17) . 1_656
N6 K9 K10 50.44(14) 4_666 1_656
N14 K9 K10 89.75(14) 2_655 1_656
O7 K9 K5 41.58(19) 2_645 2_645
O8 K9 K5 44.58(17) 2_645 2_645
O13 K9 K5 112.06(16) 1_656 2_645
O6 K9 K5 127.74(15) 1_656 2_645
N13 K9 K5 81.23(16) . 2_645
N6 K9 K5 64.26(14) 4_666 2_645
N14 K9 K5 154.71(16) 2_655 2_645
K10 K9 K5 113.99(7) 1_656 2_645
O3 K10 O6 69.05(18) 2_544 .
O3 K10 N16 141.0(2) 2_544 4_565
O6 K10 N16 146.3(2) . 4_565
O3 K10 N8 75.03(18) 2_544 4_565
O6 K10 N8 138.98(19) . 4_565
N16 K10 N8 74.5(2) 4_565 4_565
O3 K10 N15 103.86(19) 2_544 2_554
O6 K10 N15 66.66(19) . 2_554
N16 K10 N15 86.9(2) 4_565 2_554
N8 K10 N15 143.5(2) 4_565 2_554
O3 K10 O13 141.57(19) 2_544 .
O6 K10 O13 86.3(2) . .
N16 K10 O13 73.5(2) 4_565 .
N8 K10 O13 111.7(2) 4_565 .
N15 K10 O13 91.96(19) 2_554 .
O3 K10 N18 65.18(17) 2_544 .
O6 K10 N18 104.04(19) . .
N16 K10 N18 84.6(2) 4_565 .
N8 K10 N18 77.18(18) 4_565 .
N15 K10 N18 69.88(19) 2_554 .
O13 K10 N18 152.43(19) . .
O3 K10 N6 85.29(18) 2_544 4_565
O6 K10 N6 85.46(19) . 4_565
N16 K10 N6 107.8(2) 4_565 4_565
N8 K10 N6 72.27(19) 4_565 4_565
N15 K10 N6 144.2(2) 2_554 4_565
O13 K10 N6 63.03(19) . 4_565
N18 K10 N6 142.03(19) . 4_565
O3 K10 K9 97.10(13) 2_544 1_454
O6 K10 K9 47.07(14) . 1_454
N16 K10 K9 119.69(17) 4_565 1_454
N8 K10 K9 122.03(14) 4_565 1_454
N15 K10 K9 94.46(15) 2_554 1_454
O13 K10 K9 46.21(15) . 1_454
N18 K10 K9 151.08(15) . 1_454
N6 K10 K9 49.76(14) 4_565 1_454
O3 K10 K1 45.27(12) 2_544 2_544
O6 K10 K1 91.69(14) . 2_544
N16 K10 K1 120.24(15) 4_565 2_544
N8 K10 K1 47.99(14) 4_565 2_544
N15 K10 K1 148.56(16) 2_554 2_544
O13 K10 K1 109.87(14) . 2_544
N18 K10 K1 95.48(13) . 2_544
N6 K10 K1 46.98(14) 4_565 2_544
K9 K10 K1 85.60(6) 1_454 2_544
W5 O1 W1 165.1(3) . .
W5 O1 W3 83.7(2) . .
W1 O1 W3 85.1(2) . .
W5 O1 W4 84.2(2) . .
W1 O1 W4 84.4(2) . .
W3 O1 W4 81.05(19) . .
W2 O2 W6 164.9(3) . .
W2 O2 W3 84.2(2) . .
W6 O2 W3 84.5(2) . .
W2 O2 W4 84.5(2) . .
W6 O2 W4 83.9(2) . .
W3 O2 W4 81.2(2) . .
K10 O3 K4 80.66(15) 2_554 2_554
K10 O3 K1 93.07(17) 2_554 .
K4 O3 K1 170.7(2) 2_554 .
K2 O4 K3 104.0(3) . .
K4 O5 K5 104.8(2) . 3_565
K9 O6 K10 85.83(19) 1_454 .
K9 O6 K4 163.9(3) 1_454 .
K10 O6 K4 78.12(17) . .
K9 O7 K5 99.1(3) 2_655 .
K9 O8 K5 94.3(2) 2_655 .
K5 O9 K6 95.0(2) . .
K5 O9 K1 87.61(18) . 3_565
K6 O9 K1 169.3(2) . 3_565
K7 O10 K6 101.0(2) . 2_655
K9 O13 K10 83.57(19) 1_454 .
C1 N1 K2 102.9(5) . .
C1 N1 K1 106.0(6) . .
K2 N1 K1 101.3(2) . .
C2 N2 K7 124.9(6) . 3_665
C2 N2 K3 100.0(6) . .
K7 N2 K3 82.81(18) 3_665 .
C3 N3 K8 110.1(6) . .
C3 N3 K7 131.0(6) . .
K8 N3 K7 104.1(2) . .
C4 N4 K1 100.2(5) . .
C4 N4 K5 105.5(6) . 3_565
K1 N4 K5 90.4(2) . 3_565
C4 N4 K4 97.3(5) . .
K1 N4 K4 160.8(3) . .
K5 N4 K4 92.5(2) 3_565 .
C5 N5 K2 114.0(6) . 2_544
C5 N5 K4 93.8(5) . .
K2 N5 K4 128.7(2) 2_544 .
C6 N6 K9 126.0(6) . 4_465
C6 N6 K1 104.1(6) . 3_565
K9 N6 K1 128.9(3) 4_465 3_565
C6 N6 K10 117.7(6) . 4_566
K9 N6 K10 79.80(17) 4_465 4_566
K1 N6 K10 86.02(19) 3_565 4_566
C7 N7 K8 111.3(6) . .
C7 N7 K6 150.6(6) . .
K8 N7 K6 97.8(2) . .
C8 N8 K3 105.7(5) . 4_566
C8 N8 K10 115.8(6) . 4_566
K3 N8 K10 85.86(18) 4_566 4_566
C8 N8 K1 106.2(5) . 3_565
K3 N8 K1 147.3(2) 4_566 3_565
K10 N8 K1 86.53(19) 4_566 3_565
C9 N9 K7 122.0(6) . 3_665
C9 N9 K3 103.0(6) . .
K7 N9 K3 86.95(19) 3_665 .
C9 N9 K6 113.1(6) . 4_565
K7 N9 K6 95.3(2) 3_665 4_565
K3 N9 K6 135.1(3) . 4_565
C10 N10 K2 112.8(6) . 2_544
C11 N11 K6 122.6(6) . 2_645
C11 N11 K5 127.1(6) . 2_645
K6 N11 K5 92.5(2) 2_645 2_645
C11 N11 K8 106.2(6) . 2_645
K6 N11 K8 93.1(2) 2_645 2_645
K5 N11 K8 110.2(2) 2_645 2_645
C12 N12 K7 120.9(7) . 3_665
C13 N13 K9 148.2(7) . .
C13 N13 K8 111.5(6) . .
K9 N13 K8 100.2(2) . .
C14 N14 K8 102.4(5) . 2_645
C14 N14 K9 128.6(6) . 2_645
K8 N14 K9 98.7(2) 2_645 2_645
C15 N15 K2 115.5(6) . 2_544
C15 N15 K10 126.8(6) . 2_544
K2 N15 K10 105.5(2) 2_544 2_544
C15 N15 K4 135.0(6) . 2_544
K2 N15 K4 88.1(2) 2_544 2_544
K10 N15 K4 75.70(17) 2_544 2_544
C16 N16 K10 119.8(6) . 4_566
C16 N16 K3 102.0(6) . 4_566
K10 N16 K3 84.64(19) 4_566 4_566
C18 N17 K1 100.8(5) . 3_565
C18 N17 K5 128.3(6) . .
K1 N17 K5 94.2(2) 3_565 .
C18 N17 K1 94.9(6) . .
K1 N17 K1 108.6(2) 3_565 .
K5 N17 K1 126.4(2) . .
C20 N18 K3 93.7(5) . .
C20 N18 K4 102.9(5) . .
K3 N18 K4 161.6(3) . .
C20 N18 K2 101.9(5) . .
K3 N18 K2 99.0(2) . .
K4 N18 K2 85.52(19) . .
C20 N18 K10 157.8(5) . .
K3 N18 K10 86.43(18) . .
K4 N18 K10 75.17(16) . .
K2 N18 K10 100.0(2) . .
C22 N19 K3 97.6(5) . 4_566
C22 N19 K7 154.5(6) . 2_645
K3 N19 K7 90.0(2) 4_566 2_645
C22 N19 K8 99.2(5) . 2_645
K3 N19 K8 111.6(2) 4_566 2_645
K7 N19 K8 100.6(2) 2_645 2_645
C24 N20 K6 107.5(6) . 4_565
N1 C1 W1 174.9(7) . .
N2 C2 W1 177.7(7) . .
N3 C3 W1 175.9(7) . .
N4 C4 W2 173.0(7) . .
N4 C4 K5 55.9(5) . 3_565
W2 C4 K5 125.3(3) . 3_565
N5 C5 W2 177.3(7) . .
N6 C6 W2 177.5(7) . .
N6 C6 K1 57.3(5) . 3_565
W2 C6 K1 123.8(3) . 3_565
N7 C7 W3 175.3(7) . .
N8 C8 W3 176.1(7) . .
N8 C8 K3 55.5(5) . 4_566
W3 C8 K3 123.5(3) . 4_566
N9 C9 W4 176.1(7) . .
N10 C10 W4 173.5(7) . .
N10 C10 K2 49.2(5) . 2_544
W4 C10 K2 136.0(3) . 2_544
N11 C11 W5 177.0(7) . .
N12 C12 W5 170.6(10) . .
N13 C13 W5 178.1(8) . .
N14 C14 W6 174.9(7) . .
N14 C14 K8 58.0(5) . 2_645
W6 C14 K8 126.4(3) . 2_645
N15 C15 W6 178.6(7) . .
N15 C15 K2 47.1(5) . 2_544
W6 C15 K2 134.1(3) . 2_544
N16 C16 W6 178.9(7) . .
N16 C16 K3 59.5(5) . 4_566
W6 C16 K3 119.5(3) . 4_566
C18 C17 W2 133.6(6) . .
C18 C17 W1 130.8(5) . .
W2 C17 W1 83.6(2) . .
C18 C17 W3 128.1(5) . .
W2 C17 W3 80.4(2) . .
W1 C17 W3 81.3(2) . .
N17 C18 C17 178.1(9) . .
N17 C18 K1 58.5(5) . 3_565
C17 C18 K1 120.7(5) . 3_565
C20 C19 W1 133.5(5) . .
C20 C19 W2 127.8(5) . .
W1 C19 W2 83.8(3) . .
C20 C19 W4 130.4(5) . .
W1 C19 W4 81.5(2) . .
W2 C19 W4 81.4(2) . .
N18 C20 C19 178.6(8) . .
C22 C21 W6 132.8(5) . .
C22 C21 W5 128.2(5) . .
W6 C21 W5 84.1(2) . .
C22 C21 W3 131.2(5) . .
W6 C21 W3 81.3(2) . .
W5 C21 W3 80.4(2) . .
N19 C22 C21 177.6(8) . .
N19 C22 K3 61.0(5) . 4_566
C21 C22 K3 118.1(5) . 4_566
N19 C22 K8 60.8(5) . 2_645
C21 C22 K8 117.5(5) . 2_645
K3 C22 K8 93.85(19) 4_566 2_645
C24 C23 W5 131.3(6) . .
C24 C23 W6 130.1(6) . .
W5 C23 W6 84.3(3) . .
C24 C23 W4 130.3(6) . .
W5 C23 W4 81.3(2) . .
W6 C23 W4 81.1(3) . .
N20 C24 C23 178.5(11) . .
N20 C24 K6 53.2(6) . 4_565
C23 C24 K6 126.5(5) . 4_565

loop_
_geom_bond_atom_site_label_1
_geom_bond_atom_site_label_2
_geom_bond_distance
_geom_bond_site_symmetry_2
W1 O1 1.950(6) .
W1 C19 2.101(7) .
W1 C17 2.114(7) .
W1 C3 2.178(8) .
W1 C2 2.185(8) .
W1 C1 2.240(7) .
W1 W4 2.7887(4) .
W1 W3 2.8050(4) .
W1 W2 2.8155(4) .
W2 O2 1.953(6) .
W2 C17 2.113(7) .
W2 C19 2.115(7) .
W2 C5 2.182(8) .
W2 C6 2.200(7) .
W2 C4 2.212(7) .
W2 W3 2.7793(4) .
W2 W4 2.7964(4) .
W3 C7 2.153(8) .
W3 C8 2.170(7) .
W3 C21 2.173(7) .
W3 O2 2.184(6) .
W3 O1 2.192(6) .
W3 C17 2.192(6) .
W3 W5 2.7676(4) .
W3 W6 2.7892(4) .
W3 W4 2.8494(4) .
W4 C10 2.146(8) .
W4 C9 2.152(8) .
W4 C23 2.168(7) .
W4 C19 2.171(7) .
W4 O1 2.193(6) .
W4 O2 2.196(6) .
W4 W6 2.7809(4) .
W4 W5 2.7834(4) .
W5 O1 1.949(6) .
W5 C23 2.104(7) .
W5 C21 2.113(7) .
W5 C12 2.182(8) .
W5 C13 2.207(8) .
W5 C11 2.212(8) .
W5 W6 2.8261(4) .
W6 O2 1.956(6) .
W6 C21 2.107(7) .
W6 C23 2.108(7) .
W6 C16 2.193(8) .
W6 C15 2.196(7) .
W6 C14 2.219(7) .
K1 N17 2.869(7) 3_565
K1 O3 2.944(6) .
K1 N4 2.963(7) .
K1 N6 3.033(8) 3_565
K1 N8 3.080(7) 3_565
K1 N1 3.120(7) .
K1 N17 3.247(8) .
K1 C18 3.304(8) 3_565
K1 O9 3.344(7) 3_565
K1 C6 3.493(8) 3_565
K1 K10 4.138(3) 2_554
K1 K5 4.240(3) 3_565
K2 O4 2.814(9) .
K2 N15 2.824(7) 2_554
K2 N10 2.851(7) 2_554
K2 N1 2.865(7) .
K2 N5 2.920(7) 2_554
K2 N18 2.992(6) .
K2 C10 3.472(8) 2_554
K2 C15 3.481(8) 2_554
K3 N19 2.806(7) 4_565
K3 O4 2.815(8) .
K3 N18 2.842(7) .
K3 N9 2.920(7) .
K3 N8 2.953(7) 4_565
K3 N2 3.090(8) .
K3 N16 3.102(8) 4_565
K3 C22 3.180(8) 4_565
K3 C8 3.448(7) 4_565
K3 C16 3.523(8) 4_565
K3 K7 4.013(3) 3_665
K3 K8 4.800(3) 3_665
K4 O5 2.681(7) .
K4 O3 2.901(6) 2_544
K4 O6 2.965(7) .
K4 N18 2.971(7) .
K4 N15 2.996(8) 2_554
K4 N4 3.053(7) .
K4 N5 3.072(7) .
K4 K5 4.383(3) 3_565
K5 O9 2.750(6) .
K5 O7 2.803(9) .
K5 O5 2.847(7) 3_565
K5 N17 2.918(8) .
K5 O8 2.936(8) .
K5 N11 2.978(8) 2_655
K5 N4 3.013(8) 3_565
K5 C4 3.506(8) 3_565
K5 K9 4.171(3) 2_655
K5 K1 4.240(3) 3_565
K5 K4 4.383(3) 3_565
K6 N11 2.805(7) 2_655
K6 O10 2.850(7) 2_645
K6 N20 2.865(9) 4_566
K6 O9 2.915(7) .
K6 N7 2.938(7) .
K6 N9 2.938(7) 4_566
K6 C24 3.412(8) 4_566
K6 K7 4.326(3) 2_645
K7 O10 2.755(6) .
K7 N19 2.868(7) 2_655
K7 N9 2.913(7) 3_665
K7 N3 2.913(7) .
K7 O11 2.956(9) .
K7 N2 2.977(8) 3_665
K7 N12 3.042(9) 3_665
K7 K3 4.013(3) 3_665
K7 K6 4.326(3) 2_655
K8 N7 2.805(7) .
K8 N3 2.808(7) .
K8 N14 2.889(7) 2_655
K8 O12 2.904(9) .
K8 N19 2.996(7) 2_655
K8 N13 3.000(8) .
K8 N11 3.149(8) 2_655
K8 C14 3.328(8) 2_655
K8 C22 3.388(8) 2_655
K8 K3 4.800(3) 3_665
K9 O7 2.678(10) 2_645
K9 O8 2.751(7) 2_645
K9 O13 2.813(8) 1_656
K9 O6 2.842(7) 1_656
K9 N13 2.917(8) .
K9 N6 3.003(8) 4_666
K9 N14 3.094(7) 2_655
K9 K10 3.872(3) 1_656
K9 K5 4.171(3) 2_645
K10 O3 2.754(5) 2_544
K10 O6 2.844(7) .
K10 N16 2.870(8) 4_565
K10 N8 2.955(7) 4_565
K10 N15 2.972(7) 2_554
K10 O13 2.995(7) .
K10 N18 3.032(7) .
K10 N6 3.033(7) 4_565
K10 K9 3.872(3) 1_454
K10 K1 4.138(3) 2_544
O3 K10 2.754(5) 2_554
O3 K4 2.901(6) 2_554
O5 K5 2.847(7) 3_565
O6 K9 2.843(7) 1_454
O7 K9 2.678(9) 2_655
O8 K9 2.751(7) 2_655
O9 K1 3.344(7) 3_565
O10 K6 2.850(7) 2_655
O13 K9 2.813(8) 1_454
N1 C1 1.136(9) .
N2 C2 1.169(10) .
N2 K7 2.977(8) 3_665
N3 C3 1.154(10) .
N4 C4 1.162(9) .
N4 K5 3.013(8) 3_565
N5 C5 1.158(10) .
N5 K2 2.920(7) 2_544
N6 C6 1.146(10) .
N6 K9 3.003(8) 4_465
N6 K1 3.033(8) 3_565
N6 K10 3.033(7) 4_566
N7 C7 1.156(10) .
N8 C8 1.151(9) .
N8 K3 2.953(7) 4_566
N8 K10 2.955(7) 4_566
N8 K1 3.080(7) 3_565
N9 C9 1.154(10) .
N9 K7 2.913(7) 3_665
N9 K6 2.938(7) 4_565
N10 C10 1.162(10) .
N10 K2 2.851(7) 2_544
N11 C11 1.151(10) .
N11 K6 2.805(7) 2_645
N11 K5 2.978(8) 2_645
N11 K8 3.149(8) 2_645
N12 C12 1.151(12) .
N12 K7 3.042(9) 3_665
N13 C13 1.144(10) .
N14 C14 1.142(9) .
N14 K8 2.889(7) 2_645
N14 K9 3.094(7) 2_645
N15 C15 1.154(9) .
N15 K2 2.824(7) 2_544
N15 K10 2.971(7) 2_544
N15 K4 2.996(8) 2_544
N16 C16 1.145(10) .
N16 K10 2.870(8) 4_566
N16 K3 3.102(8) 4_566
N17 C18 1.186(9) .
N17 K1 2.869(7) 3_565
N18 C20 1.164(9) .
N19 C22 1.173(9) .
N19 K3 2.806(7) 4_566
N19 K7 2.868(7) 2_645
N19 K8 2.996(7) 2_645
N20 C24 1.182(10) .
N20 K6 2.865(9) 4_565
C4 K5 3.506(8) 3_565
C6 K1 3.493(8) 3_565
C8 K3 3.448(7) 4_566
C10 K2 3.471(8) 2_544
C14 K8 3.328(8) 2_645
C15 K2 3.481(8) 2_544
C16 K3 3.522(8) 4_566
C17 C18 1.376(7) .
C18 K1 3.304(8) 3_565
C19 C20 1.400(10) .
C21 C22 1.399(10) .
C22 K3 3.180(8) 4_566
C22 K8 3.388(8) 2_645
C23 C24 1.382(10) .
C24 K6 3.412(8) 4_565
